data_4083988
loop_
_publ_author_name
'Boss, Sally R.'
'Cole, Jacqueline M.'
'Haigh, Robert'
'Snaith, Ronald'
'Wheatley, Andrew E. H.'
'McIntyre, Garry J.'
'Raithby, Paul R.'

_publ_section_title
;
 Hydride Encapsulation by a Molecular Main-Group-Metal Cluster:&#x00A0;
 Single-Crystal Neutron Diffraction Structure of [{Ph(2-C5H4N)N}6HLi8]+
;
_journal_issue 20
_journal_name_full Organometallics
_journal_page_first 4527
_journal_paper_doi 10.1021/om049661l
_journal_volume 23
_journal_year 2004
_chemical_formula_sum 'C86 H103 Al2 Li9 N12'
_chemical_formula_weight 1420.00
_chemical_name_systematic
; 
 ? 
;
_space_group_IT_number 60
_symmetry_cell_setting orthorhombic
_symmetry_space_group_name_Hall '-P 2n 2ab'
_symmetry_space_group_name_H-M 'P b c n'
_atom_sites_solution_hydrogens difmap
_atom_sites_solution_primary 'previous X-ray structure model'
_atom_sites_solution_secondary difmap
_audit_creation_method SHELXL-97
_cell_angle_alpha 90.00
_cell_angle_beta 90.00
_cell_angle_gamma 90.00
_cell_formula_units_Z 4
_cell_length_a 19.546(4)
_cell_length_b 16.0980(10)
_cell_length_c 26.168(6)
_cell_measurement_temperature 180.0(5)
_cell_volume 8234(3)
_computing_cell_refinement 'LAUEGEN (Campbell, 1995 and 1998)'
_computing_data_collection 'local program'
_computing_data_reduction 'Integrate+ (Wilkinson et al, 1988)'
_computing_molecular_graphics 'SHEXLTL-97 (Sheldrick, 1997)'
_computing_publication_material 'SHELXL-97 (Sheldrick, 1997)'
_computing_structure_refinement 'SHELXL-97 (Sheldrick, 1997)'
_computing_structure_solution 'SHELXS-97 (Sheldrick, 1990)'
_diffrn_ambient_temperature 180.0(5)
_diffrn_measured_fraction_theta_full 0.840
_diffrn_measured_fraction_theta_max 0.840
_diffrn_measurement_device_type 'Very Intense Vertical Axis Laue Diffractometer (VIVALDI)'
_diffrn_measurement_method 'Laue diffraction'
_diffrn_radiation_monochromator 'none (polychromatic)'
_diffrn_radiation_source 'Institut Laue Langevin (ILL), Grenoble, France'
_diffrn_radiation_type 'neutrons (polychromatic)'
_diffrn_radiation_wavelength '1.1-2.5 used for scaling'
_diffrn_reflns_av_R_equivalents 0.3157
_diffrn_reflns_av_sigmaI/netI 0.1598
_diffrn_reflns_limit_h_max 16
_diffrn_reflns_limit_h_min -16
_diffrn_reflns_limit_k_max 13
_diffrn_reflns_limit_k_min -13
_diffrn_reflns_limit_l_max 21
_diffrn_reflns_limit_l_min -21
_diffrn_reflns_number 25231
_diffrn_reflns_theta_full 27.45
_diffrn_reflns_theta_max 27.45
_diffrn_reflns_theta_min 3.50
_exptl_absorpt_coefficient_mu 0.115*lambda+0.101
_exptl_absorpt_correction_T_max 0.740
_exptl_absorpt_correction_T_min 0.411
_exptl_absorpt_correction_type empirical
_exptl_crystal_colour 'pale yellow'
_exptl_crystal_density_diffrn 1.146
_exptl_crystal_density_method 'not measured'
_exptl_crystal_description 'trapezoid block'
_exptl_crystal_F_000 1154
_exptl_crystal_size_max 2.50
_exptl_crystal_size_mid 2.00
_exptl_crystal_size_min 0.50
_refine_diff_density_max 0.769
_refine_diff_density_min -0.681
_refine_diff_density_rms 0.145
_refine_ls_extinction_method none
_refine_ls_goodness_of_fit_ref 2.122
_refine_ls_hydrogen_treatment refall
_refine_ls_matrix_type full
_refine_ls_number_parameters 429
_refine_ls_number_reflns 2134
_refine_ls_number_restraints 0
_refine_ls_restrained_S_all 2.122
_refine_ls_R_factor_all 0.2139
_refine_ls_R_factor_gt 0.1723
_refine_ls_shift/su_max 0.005
_refine_ls_shift/su_mean 0.000
_refine_ls_structure_factor_coef Fsqd
_refine_ls_weighting_details 'calc w=1/[\s^2^(Fo^2^)+(0.0200P)^2^+0.0000P] where P=(Fo^2^+2Fc^2^)/3'
_refine_ls_weighting_scheme calc
_refine_ls_wR_factor_gt 0.1967
_refine_ls_wR_factor_ref 0.2042
_reflns_number_gt 1690
_reflns_number_total 2134
_reflns_threshold_expression >2sigma(I)
_cod_data_source_file compound1.cif
_cod_data_source_block final
_cod_depositor_comments
;
The following automatic conversions were performed:

'_cell_measurement_temperature' value '180(0.5)' was changed to
'180.0(5)' - precision was estimated.

'_diffrn_ambient_temperature'
value '180(0.5)' was changed to '180.0(5)' - precision was estimated.

Automatic conversion script
Id: cif_fix_values 2281 2013-09-26 08:29:07Z andrius 
;
_cod_original_sg_symbol_H-M Pbcn
_cod_database_code 4083988

loop_
_symmetry_equiv_pos_as_xyz
'x, y, z'
'-x+1/2, -y+1/2, z+1/2'
'-x, y, -z+1/2'
'x+1/2, -y+1/2, -z'
'-x, -y, -z'
'x-1/2, y-1/2, -z-1/2'
'x, -y, z-1/2'
'-x-1/2, y-1/2, z'

loop_
_atom_site_label
_atom_site_type_symbol
_atom_site_fract_x
_atom_site_fract_y
_atom_site_fract_z
_atom_site_U_iso_or_equiv
_atom_site_adp_type
_atom_site_occupancy
_atom_site_symmetry_multiplicity
_atom_site_calc_flag
_atom_site_refinement_flags
Li1 Li 0.903(2) -0.024(3) 0.4693(14) 0.027(12) Uiso 1 1 d .
Li2 Li 1.015(2) -0.084(3) 0.5539(15) 0.028(12) Uiso 1 1 d .
Li3 Li 0.897(3) -0.009(3) 0.5800(17) 0.053(15) Uiso 1 1 d .
Li4 Li 0.986(3) 0.108(4) 0.536(3) 0.09(2) Uiso 1 1 d .
Li5 Li 0.5000 0.021(4) 0.2500 0.027(18) Uiso 1 2 d S
H0 H 1.0000 0.0000 0.5000 0.093(19) Uani 1 2 d S
Al1 Al 0.5830(15) 0.0191(16) 0.3306(9) 0.051(8) Uiso 1 1 d .
N1 N 0.8829(5) 0.1070(6) 0.5465(4) 0.050(3) Uiso 1 1 d .
N2 N 0.8771(5) 0.0887(6) 0.4595(4) 0.050(3) Uiso 1 1 d .
N3 N 0.8712(5) -0.1042(6) 0.5294(3) 0.041(3) Uiso 1 1 d .
N4 N 0.9717(6) -0.1794(6) 0.5234(4) 0.051(3) Uiso 1 1 d .
N5 N 0.9868(5) -0.0217(6) 0.6174(3) 0.031(3) Uiso 1 1 d .
N6 N 1.0556(5) 0.0837(6) 0.5941(3) 0.047(3) Uiso 1 1 d .
C1 C 0.8548(8) 0.1401(8) 0.5917(5) 0.042(4) Uiso 1 1 d .
C2 C 0.8950(9) 0.1873(9) 0.6238(5) 0.042(5) Uiso 1 1 d .
C3 C 0.8685(9) 0.2151(10) 0.6713(6) 0.059(5) Uiso 1 1 d .
C4 C 0.8023(9) 0.1968(10) 0.6847(7) 0.065(5) Uiso 1 1 d .
C5 C 0.7603(10) 0.1481(11) 0.6533(6) 0.061(5) Uiso 1 1 d .
C6 C 0.7884(9) 0.1178(10) 0.6070(6) 0.061(5) Uiso 1 1 d .
C7 C 0.8550(7) 0.1295(8) 0.5027(5) 0.039(4) Uiso 1 1 d .
C8 C 0.8085(8) 0.1967(10) 0.4965(6) 0.053(5) Uiso 1 1 d .
C9 C 0.7839(10) 0.2197(11) 0.4483(6) 0.060(5) Uiso 1 1 d .
C10 C 0.8084(8) 0.1739(10) 0.4043(6) 0.054(4) Uiso 1 1 d .
C11 C 0.8517(8) 0.1110(9) 0.4122(5) 0.046(4) Uiso 1 1 d .
C12 C 0.8014(8) -0.0962(9) 0.5461(5) 0.057(5) Uiso 1 1 d .
C13 C 0.7834(9) -0.1166(9) 0.5973(6) 0.053(5) Uiso 1 1 d .
C14 C 0.7140(10) -0.1017(10) 0.6122(7) 0.069(5) Uiso 1 1 d .
C15 C 0.6675(11) -0.0677(11) 0.5772(6) 0.074(6) Uiso 1 1 d .
C16 C 0.6868(10) -0.0492(10) 0.5267(7) 0.062(5) Uiso 1 1 d .
C17 C 0.7551(8) -0.0664(10) 0.5103(6) 0.057(5) Uiso 1 1 d .
C18 C 0.9032(8) -0.1770(9) 0.5347(5) 0.042(4) Uiso 1 1 d .
C19 C 0.8702(10) -0.2508(9) 0.5507(5) 0.049(5) Uiso 1 1 d .
C20 C 0.9087(10) -0.3238(12) 0.5571(6) 0.061(5) Uiso 1 1 d .
C21 C 0.9803(9) -0.3220(11) 0.5470(6) 0.061(5) Uiso 1 1 d .
C22 C 1.0080(9) -0.2500(9) 0.5283(6) 0.042(5) Uiso 1 1 d .
C23 C 0.9519(7) -0.0672(9) 0.6564(5) 0.044(4) Uiso 1 1 d .
C24 C 0.9631(9) -0.1504(11) 0.6617(6) 0.072(5) Uiso 1 1 d .
C25 C 0.9248(9) -0.1973(12) 0.6972(6) 0.069(5) Uiso 1 1 d .
C26 C 0.8758(10) -0.1597(12) 0.7280(7) 0.075(6) Uiso 1 1 d .
C27 C 0.8627(10) -0.0729(11) 0.7255(6) 0.051(6) Uiso 1 1 d .
C28 C 0.9016(8) -0.0329(11) 0.6879(6) 0.067(5) Uiso 1 1 d .
C29 C 1.0278(8) 0.0402(9) 0.6313(5) 0.047(4) Uiso 1 1 d .
C30 C 1.0466(8) 0.0517(9) 0.6849(5) 0.039(4) Uiso 1 1 d .
C31 C 1.0924(8) 0.1133(10) 0.6968(7) 0.063(5) Uiso 1 1 d .
C32 C 1.1190(8) 0.1634(10) 0.6558(5) 0.058(5) Uiso 1 1 d .
C33 C 1.1000(7) 0.1458(9) 0.6052(5) 0.045(4) Uiso 1 1 d .
C50X C 0.5933(11) 0.1004(13) 0.2712(7) 0.070(5) Uiso 1 1 d .
C51X C 0.4980(9) -0.0534(12) 0.3198(8) 0.057(5) Uiso 1 1 d .
C52 C 0.5685(8) 0.0840(9) 0.3929(5) 0.059(5) Uiso 1 1 d .
C53 C 0.5120(12) 0.1508(14) 0.3794(9) 0.071(6) Uiso 1 1 d .
C54 C 0.6322(11) 0.1282(13) 0.4126(8) 0.067(6) Uiso 1 1 d .
C55 C 0.5372(13) 0.0304(14) 0.4371(8) 0.077(6) Uiso 1 1 d .
C56 C 0.6636(8) -0.0555(9) 0.3272(6) 0.064(5) Uiso 1 1 d .
C57X C 0.7285(16) -0.010(2) 0.3152(9) 0.107(9) Uiso 1 1 d .
C58X C 0.6591(19) -0.1203(19) 0.2844(11) 0.134(10) Uiso 1 1 d .
C59X C 0.6727(13) -0.1015(14) 0.3737(8) 0.095(7) Uiso 1 1 d .
H2 H 0.940(2) 0.2017(17) 0.6139(10) 0.066(9) Uiso 1 1 d .
H3 H 0.8946(17) 0.2518(19) 0.6975(11) 0.076(10) Uiso 1 1 d .
H4 H 0.782(2) 0.219(2) 0.7212(16) 0.103(11) Uiso 1 1 d .
H5 H 0.713(2) 0.135(2) 0.6617(12) 0.094(13) Uiso 1 1 d .
H6 H 0.7568(18) 0.082(2) 0.5798(13) 0.092(11) Uiso 1 1 d .
H8 H 0.7870(16) 0.2279(18) 0.5287(12) 0.060(8) Uiso 1 1 d .
H9 H 0.7500(16) 0.2617(19) 0.4451(11) 0.057(9) Uiso 1 1 d .
H10 H 0.7921(17) 0.1904(19) 0.3673(12) 0.079(10) Uiso 1 1 d .
H11 H 0.8762(16) 0.0764(18) 0.3816(11) 0.071(9) Uiso 1 1 d .
H13 H 0.8164(19) -0.141(2) 0.6220(13) 0.087(11) Uiso 1 1 d .
H14 H 0.6976(18) -0.114(2) 0.6458(14) 0.097(12) Uiso 1 1 d .
H15 H 0.618(2) -0.058(2) 0.5888(12) 0.101(12) Uiso 1 1 d .
H16 H 0.655(3) -0.024(3) 0.5040(14) 0.110(13) Uiso 1 1 d .
H17 H 0.7677(17) -0.053(2) 0.4723(14) 0.087(11) Uiso 1 1 d .
H19 H 0.823(2) -0.2547(19) 0.5589(12) 0.083(11) Uiso 1 1 d .
H20 H 0.8902(17) -0.371(2) 0.5691(12) 0.079(11) Uiso 1 1 d .
H21 H 1.0070(19) -0.376(3) 0.5498(15) 0.110(14) Uiso 1 1 d .
H22 H 1.055(2) -0.2462(16) 0.5163(11) 0.061(9) Uiso 1 1 d .
H24 H 1.0017(18) -0.187(2) 0.6365(13) 0.091(11) Uiso 1 1 d .
H25 H 0.9300(19) -0.262(3) 0.7033(13) 0.101(12) Uiso 1 1 d .
H26 H 0.848(2) -0.197(2) 0.7528(12) 0.099(12) Uiso 1 1 d .
H27 H 0.8353(18) -0.056(2) 0.7427(11) 0.061(11) Uiso 1 1 d .
H28 H 0.8902(16) 0.038(2) 0.6813(11) 0.090(10) Uiso 1 1 d .
H30 H 1.028(2) 0.017(2) 0.7110(15) 0.093(11) Uiso 1 1 d .
H31 H 1.1068(16) 0.1202(18) 0.7318(13) 0.069(9) Uiso 1 1 d .
H32 H 1.157(2) 0.213(2) 0.6633(12) 0.094(11) Uiso 1 1 d .
H33 H 1.1208(15) 0.1804(17) 0.5763(10) 0.059(9) Uiso 1 1 d .
H50A H 0.601(2) 0.084(2) 0.2319(16) 0.117(13) Uiso 1 1 d .
H50C H 0.560(3) 0.153(3) 0.2612(18) 0.159(18) Uiso 1 1 d .
H51A H 0.486(2) -0.084(3) 0.2922(19) 0.147(18) Uiso 1 1 d .
H51B H 0.447(3) -0.021(3) 0.330(2) 0.18(2) Uiso 1 1 d .
H53A H 0.468(2) 0.130(2) 0.3685(14) 0.111(14) Uiso 1 1 d .
H53B H 0.530(2) 0.191(3) 0.3594(16) 0.118(15) Uiso 1 1 d .
H53C H 0.502(3) 0.179(4) 0.415(2) 0.19(2) Uiso 1 1 d .
H54A H 0.655(2) 0.170(2) 0.3827(14) 0.113(12) Uiso 1 1 d .
H54B H 0.665(2) 0.089(3) 0.4249(15) 0.123(15) Uiso 1 1 d .
H54C H 0.625(2) 0.165(3) 0.4392(16) 0.125(15) Uiso 1 1 d .
H55A H 0.4935(16) 0.0087(17) 0.4282(10) 0.051(9) Uiso 1 1 d .
H55B H 0.528(2) 0.066(2) 0.4675(16) 0.104(12) Uiso 1 1 d .
H55C H 0.5722(19) -0.015(2) 0.4474(11) 0.086(11) Uiso 1 1 d .
H57C H 0.770(3) -0.046(3) 0.3099(16) 0.138(17) Uiso 1 1 d .
H58A H 0.609(4) -0.154(5) 0.287(3) 0.24(3) Uiso 1 1 d .
H58B H 0.692(3) -0.161(3) 0.2827(17) 0.142(18) Uiso 1 1 d .
H58C H 0.636(4) -0.114(4) 0.249(2) 0.20(3) Uiso 1 1 d .
H59A H 0.684(2) -0.063(3) 0.4080(18) 0.148(16) Uiso 1 1 d .
H59B H 0.723(3) -0.141(3) 0.3709(16) 0.141(16) Uiso 1 1 d .
H59C H 0.635(3) -0.140(3) 0.3890(16) 0.134(15) Uiso 1 1 d .
H50X H 0.6326(19) 0.131(2) 0.2847(11) 0.079(10) Uiso 1 1 d .
H51X H 0.4966(19) -0.091(3) 0.3504(16) 0.113(14) Uiso 1 1 d .
H57A H 0.744(4) 0.038(5) 0.372(3) 0.28(4) Uiso 1 1 d .
H57B H 0.731(3) 0.032(4) 0.308(2) 0.18(3) Uiso 1 1 d .

loop_
_atom_site_aniso_label
_atom_site_aniso_U_11
_atom_site_aniso_U_22
_atom_site_aniso_U_33
_atom_site_aniso_U_23
_atom_site_aniso_U_13
_atom_site_aniso_U_12
H0 0.13(5) 0.11(5) 0.03(3) -0.03(2) 0.05(2) -0.02(3)

loop_
_atom_type_symbol
_atom_type_description
_atom_type_scat_dispersion_real
_atom_type_scat_dispersion_imag
_atom_type_scat_source
C C 0.0000 0.0000 'International Tables Vol C Tables 4.2.6.8 and 6.1.1.4'
H H 0.0000 0.0000 'International Tables Vol C Tables 4.2.6.8 and 6.1.1.4'
N N 0.0000 0.0000 'International Tables Vol C Tables 4.2.6.8 and 6.1.1.4'
Al Al 0.0000 0.0000 'International Tables Vol C Tables 4.2.6.8 and 6.1.1.4'
Li Li 0.0000 0.0000 'International Tables Vol C Tables 4.2.6.8 and 6.1.1.4'

loop_
_geom_angle_atom_site_label_1
_geom_angle_atom_site_label_2
_geom_angle_atom_site_label_3
_geom_angle
N2 Li1 N3 127(2)
N2 Li1 H0 96.8(18)
N3 Li1 H0 95.2(15)
N2 Li1 Li3 92.8(17)
N3 Li1 Li3 45.8(12)
H0 Li1 Li3 68.7(14)
N2 Li1 N1 51.4(10)
N3 Li1 N1 83.7(12)
H0 Li1 N1 74.2(11)
Li3 Li1 N1 41.8(11)
N2 Li1 N4 157.8(18)
N3 Li1 N4 46.7(9)
H0 Li1 N4 65.7(10)
Li3 Li1 N4 68.6(13)
N1 Li1 N4 108.3(11)
N2 Li1 Li2 123.6(18)
N3 Li1 Li2 60.9(12)
H0 Li1 Li2 35.4(10)
Li3 Li1 Li2 51.2(14)
N1 Li1 Li2 80.6(12)
N4 Li1 Li2 34.8(9)
N2 Li1 Li4 64.9(17)
N3 Li1 Li4 98.6(18)
H0 Li1 Li4 37.6(13)
Li3 Li1 Li4 54.6(17)
N1 Li1 Li4 38.5(13)
N4 Li1 Li4 93.6(16)
Li2 Li1 Li4 58.9(16)
N2 Li1 N5 102.8(14)
N3 Li1 N5 55.8(9)
H0 Li1 N5 45.0(7)
Li3 Li1 N5 25.4(11)
N1 Li1 N5 54.1(6)
N4 Li1 N5 55.3(6)
Li2 Li1 N5 27.9(8)
Li4 Li1 N5 45.0(13)
N2 Li1 N6 85.0(13)
N3 Li1 N6 84.0(11)
H0 Li1 N6 26.0(7)
Li3 Li1 N6 46.3(12)
N1 Li1 N6 49.5(6)
N4 Li1 N6 73.4(7)
Li2 Li1 N6 38.7(9)
Li4 Li1 N6 20.3(13)
N5 Li1 N6 28.2(3)
H0 Li2 N4 100.5(18)
H0 Li2 N5 101.8(19)
N4 Li2 N5 128(2)
H0 Li2 Li3 75.2(16)
N4 Li2 Li3 95(2)
N5 Li2 Li3 48.1(13)
H0 Li2 N3 76.8(13)
N4 Li2 N3 52.5(11)
N5 Li2 N3 88.2(15)
Li3 Li2 N3 43.5(12)
H0 Li2 N6 71.0(12)
N4 Li2 N6 168(2)
N5 Li2 N6 48.5(10)
Li3 Li2 N6 74.5(15)
N3 Li2 N6 115.6(14)
H0 Li2 Li4 37.1(14)
N4 Li2 Li4 129(2)
N5 Li2 Li4 65.7(17)
Li3 Li2 Li4 56.5(18)
N3 Li2 Li4 84.5(17)
N6 Li2 Li4 39.0(13)
H0 Li2 Li1 37.9(10)
N4 Li2 Li1 70.0(14)
N5 Li2 Li1 102.9(17)
Li3 Li2 Li1 57.4(15)
N3 Li2 Li1 39.8(9)
N6 Li2 Li1 98.4(14)
Li4 Li2 Li1 59.4(16)
H0 Li2 N1 49.1(9)
N4 Li2 N1 107.7(16)
N5 Li2 N1 58.8(10)
Li3 Li2 N1 28.2(11)
N3 Li2 N1 56.7(8)
N6 Li2 N1 59.9(8)
Li4 Li2 N1 30.1(12)
Li1 Li2 N1 46.1(9)
H0 Li2 N2 27.6(8)
N4 Li2 N2 89.9(14)
N5 Li2 N2 88.8(13)
Li3 Li2 N2 50.3(12)
N3 Li2 N2 51.6(7)
N6 Li2 N2 78.4(9)
Li4 Li2 N2 39.5(13)
Li1 Li2 N2 20.0(8)
N1 Li2 N2 30.0(3)
N3 Li3 N1 111(2)
N3 Li3 N5 117(2)
N1 Li3 N5 114(2)
N3 Li3 Li2 73.8(17)
N1 Li3 Li2 114(2)
N5 Li3 Li2 48.2(14)
N3 Li3 Li1 47.0(12)
N1 Li3 Li1 70.0(15)
N5 Li3 Li1 116(2)
Li2 Li3 Li1 71.4(16)
N3 Li3 Li4 113(2)
N1 Li3 Li4 46.3(17)
N5 Li3 Li4 74(2)
Li2 Li3 Li4 71(2)
Li1 Li3 Li4 68.0(19)
N3 Li3 H0 75.5(14)
N1 Li3 H0 75.3(14)
N5 Li3 H0 75.9(16)
Li2 Li3 H0 41.2(11)
Li1 Li3 H0 42.4(11)
Li4 Li3 H0 40.9(15)
N3 Li3 N4 41.1(10)
N1 Li3 N4 126.3(18)
N5 Li3 N4 76.3(15)
Li2 Li3 N4 34.0(10)
Li1 Li3 N4 59.5(12)
Li4 Li3 N4 95.6(19)
H0 Li3 N4 55.8(8)
N3 Li3 N2 74.6(13)
N1 Li3 N2 38.1(8)
N5 Li3 N2 125(2)
Li2 Li3 N2 94.0(16)
Li1 Li3 N2 32.2(9)
Li4 Li3 N2 53.7(16)
H0 Li3 N2 54.1(8)
N4 Li3 N2 91.1(11)
N3 Li3 N6 127(2)
N1 Li3 N6 77.2(15)
N5 Li3 N6 38.2(10)
Li2 Li3 N6 56.8(14)
Li1 Li3 N6 96.3(16)
Li4 Li3 N6 36.8(15)
H0 Li3 N6 55.7(9)
N4 Li3 N6 90.7(12)
N2 Li3 N6 90.2(11)
N1 Li4 H0 101(3)
N1 Li4 N6 123(3)
H0 Li4 N6 95(3)
N1 Li4 Li3 47.6(17)
H0 Li4 Li3 72(2)
N6 Li4 Li3 89(3)
N1 Li4 N5 84(2)
H0 Li4 N5 74(2)
N6 Li4 N5 48.8(15)
Li3 Li4 N5 40.5(14)
N1 Li4 N2 51.1(15)
H0 Li4 N2 71.5(19)
N6 Li4 N2 162(3)
Li3 Li4 N2 75.9(19)
N5 Li4 N2 114(2)
N1 Li4 Li2 98(3)
H0 Li4 Li2 36.6(14)
N6 Li4 Li2 66(2)
Li3 Li4 Li2 52.9(18)
N5 Li4 Li2 38.1(11)
N2 Li4 Li2 97(2)
N1 Li4 Li1 63.9(19)
H0 Li4 Li1 39.8(15)
N6 Li4 Li1 127(3)
Li3 Li4 Li1 57.4(17)
N5 Li4 Li1 85.7(19)
N2 Li4 Li1 35.6(11)
Li2 Li4 Li1 61.7(17)
N1 Li4 N3 56.8(17)
H0 Li4 N3 47.6(15)
N6 Li4 N3 103(2)
Li3 Li4 N3 28.0(12)
N5 Li4 N3 56.4(11)
N2 Li4 N3 58.9(12)
Li2 Li4 N3 44.9(12)
Li1 Li4 N3 30.9(9)
N1 Li4 N4 86(2)
H0 Li4 N4 26.7(13)
N6 Li4 N4 84(2)
Li3 Li4 N4 47.3(14)
N5 Li4 N4 49.7(10)
N2 Li4 N4 78.5(15)
Li2 Li4 N4 18.7(9)
Li1 Li4 N4 43.0(11)
N3 Li4 N4 29.8(5)
C52 Al1 C51X 107.5(15)
C52 Al1 C56 118.5(15)
C51X Al1 C56 107.0(14)
C7 N1 C1 117.7(11)
C7 N1 Li4 107(2)
C1 N1 Li4 120(2)
C7 N1 Li3 131.8(15)
C1 N1 Li3 92.3(14)
Li4 N1 Li3 86(2)
C7 N1 Li1 69.7(10)
C1 N1 Li1 153.9(11)
Li4 N1 Li1 78(2)
Li3 N1 Li1 68.2(14)
C7 N1 Li2 121.1(9)
C1 N1 Li2 120.0(9)
Li4 N1 Li2 51(2)
Li3 N1 Li2 37.5(15)
Li1 N1 Li2 53.3(10)
C11 N2 C7 119.9(11)
C11 N2 Li1 117.7(14)
C7 N2 Li1 115.3(14)
C11 N2 Li4 147.3(16)
C7 N2 Li4 67.5(15)
Li1 N2 Li4 79.5(18)
C11 N2 Li3 162.3(12)
C7 N2 Li3 61.2(10)
Li1 N2 Li3 54.9(13)
Li4 N2 Li3 50.4(16)
C11 N2 Li2 148.2(10)
C7 N2 Li2 91.8(9)
Li1 N2 Li2 36.3(13)
Li4 N2 Li2 43.4(15)
Li3 N2 Li2 35.7(10)
C18 N3 C12 119.4(11)
C18 N3 Li1 118.5(14)
C12 N3 Li1 116.4(14)
C18 N3 Li3 117.5(16)
C12 N3 Li3 88.5(16)
Li1 N3 Li3 87.2(16)
C18 N3 Li2 67.7(12)
C12 N3 Li2 147.4(11)
Li1 N3 Li2 79.3(14)
Li3 N3 Li2 62.7(16)
C18 N3 Li4 118.0(13)
C12 N3 Li4 115.7(11)
Li1 N3 Li4 50.5(14)
Li3 N3 Li4 39.3(16)
Li2 N3 Li4 50.6(13)
C22 N4 C18 121.1(13)
C22 N4 Li2 113.5(16)
C18 N4 Li2 108.6(15)
C22 N4 Li1 158.8(12)
C18 N4 Li1 70.1(11)
Li2 N4 Li1 75.2(15)
C22 N4 Li3 148.7(11)
C18 N4 Li3 58.1(11)
Li2 N4 Li3 51.3(15)
Li1 N4 Li3 51.9(10)
C22 N4 Li4 143.3(13)
C18 N4 Li4 91.0(11)
Li2 N4 Li4 31.9(16)
Li1 N4 Li4 43.3(11)
Li3 N4 Li4 37.0(11)
C29 N5 C23 118.4(9)
C29 N5 Li2 115.6(15)
C23 N5 Li2 117.7(14)
C29 N5 Li3 125.5(16)
C23 N5 Li3 89.0(15)
Li2 N5 Li3 83.6(18)
C29 N5 Li4 70.8(15)
C23 N5 Li4 150.0(14)
Li2 N5 Li4 76.3(19)
Li3 N5 Li4 65.2(19)
C29 N5 Li1 119.5(9)
C23 N5 Li1 117.8(9)
Li2 N5 Li1 49.2(14)
Li3 N5 Li1 38.2(14)
Li4 N5 Li1 49.3(14)
C33 N6 C29 119.8(11)
C33 N6 Li4 116(2)
C29 N6 Li4 112(2)
C33 N6 Li2 155.0(12)
C29 N6 Li2 70.9(11)
Li4 N6 Li2 75(2)
C33 N6 Li3 156.2(12)
C29 N6 Li3 58.6(10)
Li4 N6 Li3 55(2)
Li2 N6 Li3 48.6(12)
C33 N6 Li1 144.9(9)
C29 N6 Li1 93.2(9)
Li4 N6 Li1 32(2)
Li2 N6 Li1 42.9(9)
Li3 N6 Li1 37.4(9)
C2 C1 C6 119.6(14)
C2 C1 N1 119.8(14)
C6 C1 N1 120.2(13)
C1 C2 C3 119.8(17)
C1 C2 H2 119.9(18)
C3 C2 H2 120.2(19)
C4 C3 C2 120.2(18)
C4 C3 H3 115(2)
C2 C3 H3 125(2)
C3 C4 C5 121.4(18)
C3 C4 H4 120(2)
C5 C4 H4 118(2)
C4 C5 C6 117.8(19)
C4 C5 H5 123(2)
C6 C5 H5 119(2)
C5 C6 C1 120.9(17)
C5 C6 H6 121(2)
C1 C6 H6 118(2)
N1 C7 N2 116.9(12)
N1 C7 C8 124.8(12)
N2 C7 C8 118.1(12)
C9 C8 C7 121.5(15)
C9 C8 H8 117(2)
C7 C8 H8 121.4(18)
C8 C9 C10 118.0(17)
C8 C9 H9 120(2)
C10 C9 H9 122(2)
C11 C10 C9 118.1(15)
C11 C10 H10 122(2)
C9 C10 H10 120(2)
N2 C11 C10 124.3(15)
N2 C11 H11 111.7(18)
C10 C11 H11 123.6(18)
C17 C12 C13 123.7(16)
C17 C12 N3 116.4(13)
C13 C12 N3 120.0(13)
C14 C13 C12 116.8(16)
C14 C13 H13 120(2)
C12 C13 H13 123(2)
C13 C14 C15 120.2(18)
C13 C14 H14 122(2)
C15 C14 H14 118(3)
C16 C15 C14 122(2)
C16 C15 H15 120(2)
C14 C15 H15 119(2)
C15 C16 C17 119.5(19)
C15 C16 H16 120(3)
C17 C16 H16 120(2)
C16 C17 C12 118.1(17)
C16 C17 H17 118(2)
C12 C17 H17 124(2)
N3 C18 N4 117.3(12)
N3 C18 C19 123.6(14)
N4 C18 C19 119.1(13)
C20 C19 C18 119.5(19)
C20 C19 H19 116(2)
C18 C19 H19 125(2)
C19 C20 C21 119.1(19)
C19 C20 H20 122(2)
C21 C20 H20 119(2)
C22 C21 C20 118.2(18)
C22 C21 H21 123(2)
C20 C21 H21 118(2)
N4 C22 C21 122.7(18)
N4 C22 H22 114.4(19)
C21 C22 H22 123(2)
C24 C23 C28 116.3(15)
C24 C23 N5 119.8(13)
C28 C23 N5 123.7(13)
C23 C24 C25 120.3(17)
C23 C24 H24 123(2)
C25 C24 H24 117(2)
C26 C25 C24 121.0(19)
C26 C25 H25 114(2)
C24 C25 H25 125(2)
C25 C26 C27 122(2)
C25 C26 H26 118(2)
C27 C26 H26 120(2)
C28 C27 C26 112.7(18)
C28 C27 H27 130(2)
C26 C27 H27 117(2)
C27 C28 C23 127.9(17)
C27 C28 H28 117(2)
C23 C28 H28 115.5(19)
N5 C29 N6 116.4(11)
N5 C29 C30 120.7(12)
N6 C29 C30 122.5(13)
C31 C30 C29 118.4(15)
C31 C30 H30 121(2)
C29 C30 H30 121(2)
C30 C31 C32 118.1(17)
C30 C31 H31 119(2)
C32 C31 H31 123(2)
C33 C32 C31 119.7(16)
C33 C32 H32 119(2)
C31 C32 H32 121(2)
N6 C33 C32 121.4(14)
N6 C33 H33 119.9(17)
C32 C33 H33 118.8(19)
H50A C50X H50C 92(3)
H50A C50X H50X 112(3)
H50C C50X H50X 100(3)
Al1 C51X H51A 129(3)
Al1 C51X H51B 115(3)
H51A C51X H51B 102(4)
Al1 C51X H51X 105(2)
H51A C51X H51X 108(3)
H51B C51X H51X 94(3)
C54 C52 C55 109.0(15)
C54 C52 C53 109.2(16)
C55 C52 C53 105.5(16)
C54 C52 Al1 114.3(15)
C55 C52 Al1 112.2(14)
C53 C52 Al1 106.2(14)
C52 C53 H53A 117(3)
C52 C53 H53B 110(3)
H53A C53 H53B 115(3)
C52 C53 H53C 103(3)
H53A C53 H53C 104(4)
H53B C53 H53C 106(4)
C52 C54 H54A 111(2)
C52 C54 H54B 111(3)
H54A C54 H54B 112(3)
C52 C54 H54C 115(3)
H54A C54 H54C 102(3)
H54B C54 H54C 106(3)
C52 C55 H55A 112(2)
C52 C55 H55B 110(2)
H55A C55 H55B 104(3)
C52 C55 H55C 109(2)
H55A C55 H55C 113(3)
H55B C55 H55C 108(3)
C57X C56 C59X 108.8(18)
C57X C56 C58X 103.1(19)
C59X C56 C58X 105.9(18)
C57X C56 Al1 112.9(18)
C59X C56 Al1 111.8(15)
C58X C56 Al1 113.7(18)
C56 C57X H57C 116(3)
C56 C57X H57A 101(3)
H57C C57X H57A 104(4)
C56 C57X H57B 126(4)
H57C C57X H57B 117(5)
H57A C57X H57B 77(5)
C56 C58X H58A 110(4)
C56 C58X H58B 118(3)
H58A C58X H58B 107(4)
C56 C58X H58C 127(4)
H58A C58X H58C 74(5)
H58B C58X H58C 110(4)
C56 C59X H59A 115(3)
C56 C59X H59B 110(2)
H59A C59X H59B 101(3)
C56 C59X H59C 123(3)
H59A C59X H59C 99(3)
H59B C59X H59C 107(3)

loop_
_geom_bond_atom_site_label_1
_geom_bond_atom_site_label_2
_geom_bond_distance
Li1 N2 1.89(4)
Li1 N3 2.13(4)
Li1 H0 2.10(4)
Li1 Li3 2.91(5)
Li1 N1 2.94(4)
Li1 N4 3.18(4)
Li1 Li2 3.27(6)
Li1 Li4 3.20(8)
Li1 N5 4.21(4)
Li1 N6 4.75(4)
Li2 H0 1.98(4)
Li2 N4 1.93(4)
Li2 N5 2.02(4)
Li2 Li3 2.69(7)
Li2 N3 2.91(4)
Li2 N6 3.00(4)
Li2 Li4 3.18(9)
Li2 N1 4.03(4)
Li2 N2 4.60(4)
Li3 N3 2.09(5)
Li3 N1 2.08(5)
Li3 N5 2.02(5)
Li3 Li4 2.81(8)
Li3 H0 2.90(5)
Li3 N4 3.44(5)
Li3 N2 3.55(5)
Li3 N6 3.46(5)
Li4 N1 2.04(6)
Li4 H0 2.00(7)
Li4 N6 2.07(7)
Li4 N5 2.98(7)
Li4 N2 2.95(7)
Li4 N3 4.10(7)
Li4 N4 4.65(7)
Al1 C52 1.96(3)
Al1 C51X 2.05(3)
Al1 C56 1.98(3)
N1 C7 1.321(13)
N1 C1 1.408(14)
N2 C11 1.381(14)
N2 C7 1.377(14)
N3 C18 1.336(14)
N3 C12 1.438(16)
N4 C22 1.346(15)
N4 C18 1.372(16)
N5 C29 1.329(15)
N5 C23 1.430(15)
N6 C33 1.356(15)
N6 C29 1.318(14)
C1 C2 1.380(17)
C1 C6 1.404(19)
C2 C3 1.418(19)
C2 H2 0.95(5)
C3 C4 1.37(2)
C3 H3 1.04(5)
C4 C5 1.40(2)
C4 H4 1.10(6)
C5 C6 1.42(2)
C5 H5 0.97(6)
C6 H6 1.11(5)
C7 C8 1.421(19)
C8 C9 1.401(18)
C8 H8 1.07(5)
C9 C10 1.45(2)
C9 H9 0.95(5)
C10 C11 1.336(18)
C10 H10 1.05(5)
C11 H11 1.09(4)
C12 C17 1.388(18)
C12 C13 1.424(18)
C13 C14 1.43(2)
C13 H13 0.99(5)
C14 C15 1.40(2)
C14 H14 0.96(5)
C15 C16 1.41(2)
C15 H15 1.03(6)
C16 C17 1.43(2)
C16 H16 0.95(6)
C17 H17 1.05(5)
C18 C19 1.414(18)
C19 C20 1.41(2)
C19 H19 0.94(6)
C20 C21 1.42(2)
C20 H20 0.89(5)
C21 C22 1.37(2)
C21 H21 1.02(6)
C22 H22 0.98(5)
C23 C24 1.365(18)
C23 C28 1.395(18)
C24 C25 1.41(2)
C24 H24 1.16(5)
C25 C26 1.39(2)
C25 H25 1.05(6)
C26 C27 1.42(2)
C26 H26 1.04(6)
C27 C28 1.40(2)
C27 H27 0.75(5)
C28 H28 1.17(5)
C29 C30 1.461(18)
C30 C31 1.372(19)
C30 H30 0.96(5)
C31 C32 1.440(19)
C31 H31 0.96(5)
C32 C33 1.404(18)
C32 H32 1.10(5)
C33 H33 1.02(4)
C50X H50A 1.07(5)
C50X H50C 1.09(7)
C50X H50X 0.98(5)
C51X H51A 0.90(7)
C51X H51B 1.15(7)
C51X H51X 1.00(6)
C52 C54 1.52(2)
C52 C55 1.57(2)
C52 C53 1.58(2)
C53 H53A 0.97(7)
C53 H53B 0.90(7)
C53 H53C 1.05(9)
C54 H54A 1.12(6)
C54 H54B 0.96(6)
C54 H54C 0.92(6)
C55 H55A 0.95(5)
C55 H55B 0.99(6)
C55 H55C 1.04(6)
C56 C57X 1.50(3)
C56 C59X 1.44(2)
C56 C58X 1.53(3)
C57X H57C 0.99(8)
C57X H57A 1.70(9)
C57X H57B 0.71(8)
C58X H58A 1.13(11)
C58X H58B 0.92(8)
C58X H58C 1.04(9)
C59X H59A 1.11(6)
C59X H59B 1.17(7)
C59X H59C 1.04(7)
